data_2002521
loop_
_publ_author_name
'Mevs, H'
'Mueller-Buschbaum, Hk'

_publ_section_title 'Zur Kenntnis von Ba6 La2 Co4 O15'
_journal_name_full
;
Zeitschrift fuer Anorganische und Allgemeine Chemie
;
_journal_page_first 114
_journal_page_last 118
_journal_paper_doi 10.1002/zaac.19905840109
_journal_volume 584
_journal_year 1990
_chemical_formula_structural 'Ba6 La2 Co4 O15'
_chemical_formula_sum 'Ba6 Co4 La2 O15'
_chemical_name_systematic
;
Hexabarium dilanthanum tetracobalt(III) oxide
;
_space_group_IT_number 186
_symmetry_cell_setting hexagonal
_symmetry_Int_Tables_number 186
_symmetry_space_group_name_Hall 'P 6c -2c'
_symmetry_space_group_name_H-M 'P 63 m c'
_cell_angle_alpha 90
_cell_angle_beta 90
_cell_angle_gamma 120
_cell_formula_units_Z 2
_cell_length_a 11.8082(29)
_cell_length_b 11.8082(29)
_cell_length_c 7.0019(80)
_cell_volume 845.5
_refine_ls_R_factor_all 0.056
_cod_database_code 2002521

loop_
_symmetry_equiv_pos_as_xyz
x,y,z
-y,x-y,z
y-x,-x,z
-y,-x,z
y-x,y,z
x,x-y,z
-x,-y,1/2+z
y,y-x,1/2+z
x-y,x,1/2+z
y,x,1/2+z
x-y,-y,1/2+z
-x,y-x,1/2+z

loop_
_atom_site_label
_atom_site_type_symbol
_atom_site_symmetry_multiplicity
_atom_site_Wyckoff_symbol
_atom_site_fract_x
_atom_site_fract_y
_atom_site_fract_z
_atom_site_occupancy
_atom_site_attached_hydrogens
_atom_site_calc_flag
Ba1 Ba2+ 2 a 0. 0. 0. 1. 0 d
Ba2 Ba2+ 2 b 0.3333 0.6667 0.4731(13) 1. 0 d
Ba3 Ba2+ 6 c 0.3536(3) 0.1768(2) 0.6634(11) 1. 0 d
Ba4 Ba2+ 6 c 0.9517(3) 0.4758(1) 0.3265(11) 0.333 0 d
La1 La3+ 6 c 0.9517(3) 0.4758(1) 0.3265(11) 0.667 0 d
Co1 Co3+ 6 c 0.1759(4) 0.8241(4) 0.6582(19) 1. 0 d
Co2 Co3+ 2 b 0.6667 0.3333 0.5090(27) 1. 0 d
O1 O2- 6 c 0.414(2) 0.586(2) 0.168(8) 1. 0 d
O2 O2- 6 c 0.752(2) 0.248(2) 0.337(8) 1. 0 d
O3 O2- 12 d 0.672(3) 0.068(3) 0.025(4) 1. 0 d
O4 O2- 6 c 0.804(6) 0.902(3) 0.763(8) 1. 0 d

loop_
_atom_type_symbol
_atom_type_oxidation_number
Ba2+ 2.000
La3+ 3.000
Co3+ 3.000
O2- -2.000
